data_2005073
loop_
_publ_author_name
'Thomas, R. Ll.'
'Welch, A. J.'

_publ_section_title
;Haloaryl Carboranes. I.
 1,4-Bis[2-phenyl-1,2-dicarba-<i>closo</i>-dodecaboran(12)-1-yl]-2,3,5,6-tetrafluorobenzene
;
_journal_issue 7
_journal_name_full 'Acta Crystallographica Section C'
_journal_page_first 1689
_journal_page_last 1691
_journal_paper_doi 10.1107/S0108270196000029
_journal_volume 52
_journal_year 1996
_chemical_formula_moiety 'C22 H30 B20 F4'
_chemical_formula_sum 'C22 H30 B20 F4'
_chemical_formula_weight 586.66
_chemical_name_systematic
;
1,4-bis(1'-closo-2'-phenyl-1',2'-dicarbadodecaboryl)-2,3,5,6-
tetrafluorobenzene
;
_space_group_IT_number 14
_symmetry_cell_setting monoclinic
_symmetry_space_group_name_Hall '-P 2ybc'
_symmetry_space_group_name_H-M 'P 1 21/c 1'
_audit_creation_method SHELXL
_cell_angle_alpha 90.00
_cell_angle_beta 102.44(4)
_cell_angle_gamma 90.00
_cell_formula_units_Z 2
_cell_length_a 8.710(3)
_cell_length_b 12.988(2)
_cell_length_c 14.069(3)
_cell_measurement_reflns_used 25
_cell_measurement_temperature 293(2)
_cell_measurement_theta_max 11
_cell_measurement_theta_min 8
_cell_volume 1554.2(7)
_computing_data_reduction 'CADABS (Gould & Smith, 1986)'
_computing_molecular_graphics 'SHELXTL/PC (Sheldrick, 1994)'
_computing_structure_refinement 'SHELXL-93 (Sheldrick, 1993)'
_computing_structure_solution 'SHELXS-86 (Sheldrick, 1990)'
_diffrn_ambient_temperature 293(2)
_diffrn_measurement_device 'Enraf-Nonius CAD4'
_diffrn_measurement_method '\w-2\q scans'
_diffrn_radiation_monochromator graphite
_diffrn_radiation_source 'fine-focus sealed tube'
_diffrn_radiation_type MoK\a
_diffrn_radiation_wavelength 0.71069
_diffrn_reflns_av_R_equivalents 0.0133
_diffrn_reflns_av_sigmaI/netI 9.2095
_diffrn_reflns_limit_h_max 10
_diffrn_reflns_limit_h_min -10
_diffrn_reflns_limit_k_max 15
_diffrn_reflns_limit_k_min 0
_diffrn_reflns_limit_l_max 16
_diffrn_reflns_limit_l_min 0
_diffrn_reflns_number 2929
_diffrn_reflns_theta_max 24.96
_diffrn_reflns_theta_min 2.16
_diffrn_standards_decay_% 2.1
_diffrn_standards_interval_time 480
_diffrn_standards_number 2
_exptl_absorpt_coefficient_mu 0.078
_exptl_absorpt_correction_type none
_exptl_crystal_colour colourless
_exptl_crystal_density_diffrn 1.254
_exptl_crystal_description needle
_exptl_crystal_F_000 596
_exptl_crystal_size_max 0.65
_exptl_crystal_size_mid 0.40
_exptl_crystal_size_min 0.30
_refine_diff_density_max 0.193
_refine_diff_density_min -0.191
_refine_ls_extinction_method none
_refine_ls_goodness_of_fit_all 1.110
_refine_ls_goodness_of_fit_obs 1.221
_refine_ls_hydrogen_treatment refxyz
_refine_ls_matrix_type full
_refine_ls_number_parameters 228
_refine_ls_number_reflns 2738
_refine_ls_number_restraints 0
_refine_ls_restrained_S_all 1.110
_refine_ls_restrained_S_obs 1.221
_refine_ls_R_factor_all 0.0645
_refine_ls_R_factor_obs 0.0463
_refine_ls_shift/esd_max 0.000
_refine_ls_shift/esd_mean 0.000
_refine_ls_structure_factor_coef Fsqd
_refine_ls_weighting_details 'w=1/[\s^2^(Fo^2^)+(0.0825P)^2^+0.1663P] where P=(Fo^2^+2Fc^2^)/3'
_refine_ls_weighting_scheme calc
_refine_ls_wR_factor_all 0.1361
_refine_ls_wR_factor_obs 0.1312
_reflns_number_observed 2151
_reflns_number_total 2738
_reflns_observed_criterion >2sigma(I)
_cod_data_source_file ab1305.cif
_cod_data_source_block rlphf6
_cod_depositor_comments
;
The following automatic conversions were performed:

'_refine_ls_weighting_scheme' value 'calc
w=1/[\s^2^(Fo^2^)+(0.0825P)^2^+0.1663P] where P=(Fo^2^+2Fc^2^)/3' was
changed to 'calc'. New tag '_refine_ls_weighting_details' was
created. The value of the new tag was set to
'w=1/[\s^2^(Fo^2^)+(0.0825P)^2^+0.1663P] where P=(Fo^2^+2Fc^2^)/3'.

Automatic conversion script
Id: cif_fix_values 3143 2015-03-26 13:38:13Z robertas 
;
_cod_original_sg_symbol_H-M 'P 21/c'
_cod_database_code 2005073

loop_
_symmetry_equiv_pos_as_xyz
'x, y, z'
'-x, y+1/2, -z+1/2'
'-x, -y, -z'
'x, -y-1/2, z-1/2'

loop_
_atom_site_aniso_label
_atom_site_aniso_U_11
_atom_site_aniso_U_22
_atom_site_aniso_U_33
_atom_site_aniso_U_12
_atom_site_aniso_U_13
_atom_site_aniso_U_23
C11 0.0343(8) 0.0282(8) 0.0362(8) 0.0021(7) 0.0073(6) 0.0029(6)
C12 0.0456(10) 0.0421(10) 0.0309(8) 0.0076(7) 0.0120(7) 0.0050(7)
C13 0.0383(9) 0.0406(9) 0.0416(9) 0.0093(7) 0.0177(7) 0.0046(7)
F12 0.0719(8) 0.0930(9) 0.0335(6) 0.0404(7) 0.0193(5) 0.0145(5)
F13 0.0612(7) 0.0949(9) 0.0483(6) 0.0420(7) 0.0285(5) 0.0213(6)
C22 0.0568(12) 0.0549(13) 0.0581(12) -0.0103(10) 0.0073(9) 0.0028(9)
C23 0.0560(13) 0.0676(15) 0.081(2) -0.0148(11) 0.0106(11) 0.0033(12)
C24 0.0533(12) 0.0608(14) 0.0792(15) -0.0084(10) -0.0079(11) 0.0005(11)
C25 0.0670(14) 0.0698(14) 0.0598(13) -0.0109(12) -0.0045(11) -0.0021(11)
C26 0.0585(12) 0.0544(12) 0.0508(11) -0.0054(10) 0.0036(9) -0.0029(9)
C21 0.0436(10) 0.0304(9) 0.0485(9) 0.0026(7) 0.0035(8) 0.0027(7)
C1 0.0353(8) 0.0290(8) 0.0379(8) 0.0038(6) 0.0074(7) 0.0038(6)
C2 0.0427(9) 0.0286(8) 0.0417(9) 0.0043(7) 0.0044(7) 0.0045(7)
B3 0.0397(11) 0.0356(10) 0.0475(11) 0.0087(8) 0.0110(9) 0.0038(8)
B4 0.0349(10) 0.0349(10) 0.0521(11) 0.0009(8) 0.0083(8) 0.0052(9)
B5 0.0463(11) 0.0328(10) 0.0420(10) -0.0011(9) 0.0037(8) 0.0005(8)
B6 0.0476(12) 0.0339(10) 0.0364(9) 0.0011(8) 0.0072(8) 0.0054(8)
B7 0.0434(11) 0.0347(10) 0.0605(13) 0.0102(9) 0.0041(9) 0.0060(9)
B8 0.0371(11) 0.0449(12) 0.0663(14) 0.0063(9) 0.0074(10) 0.0057(10)
B9 0.0427(12) 0.0414(12) 0.0573(12) -0.0004(9) -0.0027(9) 0.0051(9)
B10 0.0547(13) 0.0392(11) 0.0425(11) -0.0009(9) -0.0034(9) 0.0066(8)
B11 0.0502(12) 0.0343(11) 0.0458(11) 0.0032(9) -0.0014(9) 0.0103(8)
B12 0.0461(13) 0.0415(12) 0.0619(13) 0.0062(10) -0.0041(10) 0.0097(10)

loop_
_atom_site_label
_atom_site_occupancy
_atom_site_fract_x
_atom_site_fract_y
_atom_site_fract_z
_atom_site_U_iso_or_equiv
_atom_site_thermal_displace_type
_atom_site_calc_flag
_atom_site_refinement_flags
_atom_site_type_symbol
C11 1 .3651(2) .05379(11) .44136(11) .0329(4) Uani d . C
C12 1 .4875(2) .01308(13) .40384(11) .0390(4) Uani d . C
C13 1 .6155(2) -.03630(13) .45942(12) .0388(4) Uani d . C
F12 1 .48556(14) .01763(10) .30859(7) .0650(4) Uani d . F
F13 1 .72295(13) -.06660(10) .41038(8) .0656(4) Uani d . F
C22 1 .4664(2) .33576(11) .36287(7) .0574(5) Uani d G C
C23 1 .60400(14) .38545(12) .40831(10) .0687(6) Uani d G C
C24 1 .64017(13) .39647(12) .50895(10) .0678(6) Uani d G C
C25 1 .5387(2) .35780(12) .56414(7) .0682(6) Uani d G C
C26 1 .40107(14) .30811(11) .51870(8) .0558(5) Uani d G C
C21 1 .36490(12) .29709(9) .41807(8) .0418(4) Uani d G C
H22 1 .4381(2) .3272(2) .28431(7) .092(3) Uiso calc G H
H23 1 .6832(2) .4156(2) .36524(13) .092(3) Uiso d G H
H24 1 .7476(2) .4353(2) .54443(14) .092(3) Uiso d G H
H25 1 .5669(2) .3664(2) .64270(7) .092(3) Uiso d G H
H26 1 .3219(2) .2779(2) .56179(11) .092(3) Uiso d G H
C1 1 .2231(2) .10596(12) .37936(11) .0341(4) Uani d . C
C2 1 .2196(2) .23872(12) .36755(12) .0383(4) Uani d . C
B3 1 .1019(2) .1800(2) .43629(15) .0407(5) Uani d . B
B4 1 .0393(2) .0612(2) .37677(15) .0408(5) Uani d . B
B5 1 .1246(2) .0511(2) .27346(14) .0412(5) Uani d . B
B6 1 .2414(2) .16290(15) .27022(13) .0396(5) Uani d . B
B7 1 .0311(3) .2822(2) .3562(2) .0473(5) Uani d . B
B8 1 -.0868(2) .1708(2) .3608(2) .0500(5) Uani d . B
B9 1 -.0739(3) .0918(2) .2593(2) .0492(5) Uani d . B
B10 1 .0538(3) .1541(2) .19325(15) .0476(5) Uani d . B
B11 1 .1160(3) .2717(2) .25373(15) .0452(5) Uani d . B
B12 1 -.0788(3) .2278(2) .2469(2) .0522(6) Uani d . B
H3 1 .128(2) .1905(14) .5137(14) .055(2) Uiso d . H
H4 1 .034(2) -.0058(15) .4217(13) .055(2) Uiso d . H
H5 1 .170(2) -.0215(16) .2552(14) .055(2) Uiso d . H
H6 1 .360(2) .1644(14) .2516(13) .055(2) Uiso d . H
H7 1 .019(2) .3584(15) .3895(13) .055(2) Uiso d . H
H8 1 -0.191(2) .1744(14) .4009(14) .055(2) Uiso d . H
H9 1 -0.171(2) .0397(15) .2233(14) .055(2) Uiso d . H
H10 1 .047(2) .1445(14) .1151(14) .055(2) Uiso d . H
H11 1 .157(2) .3404(15) .2215(14) .055(2) Uiso d . H
H12 1 -0.177(2) .2702(15) .2014(13) .055(2) Uiso d . H

loop_
_atom_type_symbol
_atom_type_description
_atom_type_scat_dispersion_real
_atom_type_scat_dispersion_imag
_atom_type_scat_source
C C 0.0033 0.0016 'International Tables Vol C Tables 4.2.6.8 and 6.1.1.4'
H H 0.0000 0.0000 'International Tables Vol C Tables 4.2.6.8 and 6.1.1.4'
B B 0.0013 0.0007 'International Tables Vol C Tables 4.2.6.8 and 6.1.1.4'
F F 0.0171 0.0103 'International Tables Vol C Tables 4.2.6.8 and 6.1.1.4'

loop_
_geom_angle_atom_site_label_1
_geom_angle_atom_site_label_2
_geom_angle_atom_site_label_3
_geom_angle_site_symmetry_1
_geom_angle_site_symmetry_3
_geom_angle
_geom_angle_publ_flag
C13 C11 C12 3_656 . 112.47(14) y
C13 C11 C1 3_656 . 124.10(14) y
C12 C11 C1 . . 123.35(14) y
F12 C12 C13 . . 115.08(14) y
F12 C12 C11 . . 121.18(14) y
C13 C12 C11 . . 123.72(14) y
F13 C13 C12 . . 114.59(14) y
F13 C13 C11 . 3_656 121.63(15) y
C12 C13 C11 . 3_656 123.78(14) y
C23 C22 C21 . . 120.0 ?
C24 C23 C22 . . 120.0 ?
C25 C24 C23 . . 120.0 ?
C26 C25 C24 . . 120.0 ?
C21 C26 C25 . . 120.0 ?
C26 C21 C22 . . 120.0 ?
C26 C21 C2 . . 120.83(10) y
C22 C21 C2 . . 119.10(10) y
C11 C1 B4 . . 120.65(13) y
C11 C1 B5 . . 120.76(13) y
B4 C1 B5 . . 62.83(12) y
C11 C1 C2 . . 119.82(13) ?
B4 C1 C2 . . 109.99(12) ?
B5 C1 C2 . . 109.69(12) ?
C11 C1 B6 . . 118.69(13) ?
B4 C1 B6 . . 113.06(13) ?
B5 C1 B6 . . 62.13(11) y
C2 C1 B6 . . 59.74(10) y
C11 C1 B3 . . 118.87(13) ?
B4 C1 B3 . . 62.42(11) y
B5 C1 B3 . . 112.99(13) ?
C2 C1 B3 . . 59.69(10) y
B6 C1 B3 . . 110.48(12) ?
C21 C2 B7 . . 124.53(14) y
C21 C2 B11 . . 122.13(13) y
B7 C2 B11 . . 61.88(12) y
C21 C2 B6 . . 115.65(13) y
B7 C2 B6 . . 112.38(14) y
B11 C2 B6 . . 61.86(11) y
C21 C2 B3 . . 119.61(13) y
B7 C2 B3 . . 61.70(11) y
B11 C2 B3 . . 112.09(14) ?
B6 C2 B3 . . 111.76(13) n
C21 C2 C1 . . 117.22(12) y
B7 C2 C1 . . 109.55(13) ?
B11 C2 C1 . . 109.45(12) ?
B6 C2 C1 . . 60.43(9) y
B3 C2 C1 . . 60.53(10) y
C2 B3 C1 . . 59.78(10) n
C2 B3 B8 . . 106.35(14) n
C1 B3 B8 . . 105.36(14) ?
C2 B3 B7 . . 58.60(11) n
C1 B3 B7 . . 106.50(14) ?
B8 B3 B7 . . 60.82(12) n
C2 B3 B4 . . 106.08(14) ?
C1 B3 B4 . . 57.46(10) n
B8 B3 B4 . . 60.42(12) n
B7 B3 B4 . . 108.74(15) ?
C1 B4 B5 . . 58.87(11) n
C1 B4 B9 . . 105.98(14) ?
B5 B4 B9 . . 60.08(12) n
C1 B4 B8 . . 106.39(14) ?
B5 B4 B8 . . 108.15(14) ?
B9 B4 B8 . . 60.06(12) n
C1 B4 B3 . . 60.12(10) n
B5 B4 B3 . . 108.00(14) ?
B9 B4 B3 . . 107.18(14) ?
B8 B4 B3 . . 59.08(11) n
C1 B5 B10 . . 106.29(13) ?
C1 B5 B4 . . 58.30(10) n
B10 B5 B4 . . 108.40(15) ?
C1 B5 B9 . . 105.51(14) ?
B10 B5 B9 . . 60.51(12) n
B4 B5 B9 . . 60.04(12) n
C1 B5 B6 . . 59.91(10) n
B10 B5 B6 . . 59.34(11) n
B4 B5 B6 . . 107.64(14) ?
B9 B5 B6 . . 107.57(15) ?
C2 B6 C1 . . 59.84(10) n
C2 B6 B10 . . 106.14(15) ?
C1 B6 B10 . . 105.41(14) ?
C2 B6 B11 . . 58.63(11) n
C1 B6 B11 . . 106.45(14) ?
B10 B6 B11 . . 60.38(12) n
C2 B6 B5 . . 106.45(14) ?
C1 B6 B5 . . 57.97(10) n
B10 B6 B5 . . 60.15(11) n
B11 B6 B5 . . 108.32(15) ?
C2 B7 B11 . . 59.16(11) n
C2 B7 B3 . . 59.70(11) n
B11 B7 B3 . . 108.28(14) ?
C2 B7 B12 . . 106.1(2) ?
B11 B7 B12 . . 60.20(13) n
B3 B7 B12 . . 107.65(15) ?
C2 B7 B8 . . 106.10(14) ?
B11 B7 B8 . . 108.3(2) ?
B3 B7 B8 . . 59.41(12) n
B12 B7 B8 . . 60.07(13) n
B3 B8 B12 . . 107.6(2) ?
B3 B8 B9 . . 108.11(15) ?
B12 B8 B9 . . 59.77(13) y
B3 B8 B4 . . 60.50(11) n
B12 B8 B4 . . 107.6(2) ?
B9 B8 B4 . . 59.82(12) n
B3 B8 B7 . . 59.77(11) n
B12 B8 B7 . . 59.68(13) n
B9 B8 B7 . . 107.6(2) ?
B4 B8 B7 . . 107.97(15) ?
B12 B9 B4 . . 108.1(2) ?
B12 B9 B5 . . 108.0(2) ?
B4 B9 B5 . . 59.87(11) n
B12 B9 B8 . . 60.08(13) n
B4 B9 B8 . . 60.12(12) n
B5 B9 B8 . . 108.03(15) ?
B12 B9 B10 . . 60.19(13) n
B4 B9 B10 . . 107.56(14) ?
B5 B9 B10 . . 59.63(11) y
B8 B9 B10 . . 108.0(2) ?
B6 B10 B5 . . 60.51(11) n
B6 B10 B11 . . 60.13(11) n
B5 B10 B11 . . 108.41(14) ?
B6 B10 B12 . . 107.73(15) ?
B5 B10 B12 . . 107.6(2) ?
B11 B10 B12 . . 59.68(13) n
B6 B10 B9 . . 107.97(14) ?
B5 B10 B9 . . 59.86(12) n
B11 B10 B9 . . 107.4(2) ?
B12 B10 B9 . . 59.50(13) n
C2 B11 B7 . . 58.96(11) n
C2 B11 B6 . . 59.51(10) n
B7 B11 B6 . . 108.12(14) ?
C2 B11 B12 . . 105.99(15) ?
B7 B11 B12 . . 60.24(13) n
B6 B11 B12 . . 107.88(15) ?
C2 B11 B10 . . 106.14(13) ?
B7 B11 B10 . . 108.7(2) ?
B6 B11 B10 . . 59.50(12) n
B12 B11 B10 . . 60.51(13) n
B11 B12 B7 . . 59.56(12) n
B11 B12 B9 . . 108.20(15) ?
B7 B12 B9 . . 108.31(15) ?
B11 B12 B8 . . 107.91(15) ?
B7 B12 B8 . . 60.25(13) n
B9 B12 B8 . . 60.15(13) n
B11 B12 B10 . . 59.81(12) y
B7 B12 B10 . . 107.59(15) ?
B9 B12 B10 . . 60.31(13) n
B8 B12 B10 . . 108.17(15) ?

loop_
_geom_bond_atom_site_label_1
_geom_bond_atom_site_label_2
_geom_bond_site_symmetry_2
_geom_bond_distance
_geom_bond_publ_flag
C11 C13 3_656 1.388(2) y
C11 C12 . 1.392(2) y
C11 C1 . 1.511(2) y
C12 F12 . 1.338(2) y
C12 C13 . 1.375(2) y
C13 F13 . 1.336(2) y
C13 C11 3_656 1.388(2) y
C22 C23 . 1.39 n
C22 C21 . 1.39 n
C23 C24 . 1.39 n
C24 C25 . 1.39 n
C25 C26 . 1.39 n
C26 C21 . 1.39 n
C21 C2 . 1.515(2) y
C1 B4 . 1.697(3) y
C1 B5 . 1.707(2) y
C1 C2 . 1.732(2) y
C1 B6 . 1.742(2) y
C1 B3 . 1.745(2) y
C2 B7 . 1.711(3) y
C2 B11 . 1.714(2) y
C2 B6 . 1.730(3) y
C2 B3 . 1.730(3) y
B3 B8 . 1.758(3) y
B3 B7 . 1.765(3) y
B3 B4 . 1.784(3) y
B4 B5 . 1.774(3) y
B4 B9 . 1.777(3) y
B4 B8 . 1.782(3) y
B5 B10 . 1.774(3) y
B5 B9 . 1.778(3) y
B5 B6 . 1.780(3) y
B6 B10 . 1.759(3) y
B6 B11 . 1.770(3) y
B7 B11 . 1.761(3) y
B7 B12 . 1.773(3) y
B7 B8 . 1.783(3) y
B8 B12 . 1.780(3) y
B8 B9 . 1.782(3) y
B9 B12 . 1.775(3) y
B9 B10 . 1.789(3) y
B10 B11 . 1.775(3) y
B10 B12 . 1.787(3) y
B11 B12 . 1.772(3) y
